data_2230511
loop_
_publ_author_name
'Zhao, Ling-Ling'
'Cheng, Wei-Hua'
'Cai, Zhao-Sheng'

_publ_section_title
;
 2-Chloro-5-chloromethyl-1,3-thiazole
;
_journal_coeditor_code VM2096
_journal_issue 6
_journal_name_full 'Acta Crystallographica Section E'
_journal_page_first o1531
_journal_paper_doi 10.1107/S1600536811019052
_journal_volume 67
_journal_year 2011
_chemical_formula_iupac 'C4 H3 Cl2 N S'
_chemical_formula_moiety 'C4 H3 Cl2 N S'
_chemical_formula_sum 'C4 H3 Cl2 N S'
_chemical_formula_weight 168.03
_chemical_name_systematic
;
2-Chloro-5-chloromethyl-1,3-thiazole
;
_space_group_IT_number 14
_symmetry_cell_setting monoclinic
_symmetry_space_group_name_Hall '-P 2ybc'
_symmetry_space_group_name_H-M 'P 1 21/c 1'
_atom_sites_solution_hydrogens geom
_atom_sites_solution_primary direct
_atom_sites_solution_secondary difmap
_audit_creation_method SHELXL-97
_cell_angle_alpha 90.00
_cell_angle_beta 96.82(3)
_cell_angle_gamma 90.00
_cell_formula_units_Z 4
_cell_length_a 4.2430(8)
_cell_length_b 17.151(3)
_cell_length_c 9.1640(18)
_cell_measurement_reflns_used 25
_cell_measurement_temperature 293(2)
_cell_measurement_theta_max 13
_cell_measurement_theta_min 10
_cell_volume 662.2(2)
_computing_cell_refinement 'CAD-4 Software (Enraf--Nonius, 1985)'
_computing_data_collection 'CAD-4 Software (Enraf--Nonius, 1985)'
_computing_data_reduction 'XCAD4 (Harms & Wocadlo, 1995)'
_computing_molecular_graphics 'SHELXTL (Sheldrick, 2008)'
_computing_publication_material 'SHELXTL (Sheldrick, 2008)'
_computing_structure_refinement 'SHELXS97 (Sheldrick, 2008)'
_computing_structure_solution 'SHELXS97 (Sheldrick, 2008)'
_diffrn_ambient_temperature 293(2)
_diffrn_measured_fraction_theta_full 0.999
_diffrn_measured_fraction_theta_max 0.999
_diffrn_measurement_device_type 'Enraf--Nonius CAD-4'
_diffrn_measurement_method \w/2\q
_diffrn_radiation_monochromator graphite
_diffrn_radiation_source 'fine-focus sealed tube'
_diffrn_radiation_type MoK\a
_diffrn_radiation_wavelength 0.71073
_diffrn_reflns_av_R_equivalents 0.0600
_diffrn_reflns_av_sigmaI/netI 0.0598
_diffrn_reflns_limit_h_max 5
_diffrn_reflns_limit_h_min 0
_diffrn_reflns_limit_k_max 20
_diffrn_reflns_limit_k_min -20
_diffrn_reflns_limit_l_max 10
_diffrn_reflns_limit_l_min -11
_diffrn_reflns_number 2697
_diffrn_reflns_theta_full 25.41
_diffrn_reflns_theta_max 25.41
_diffrn_reflns_theta_min 2.37
_diffrn_standards_decay_% 1
_diffrn_standards_interval_count 200
_diffrn_standards_interval_time 120
_diffrn_standards_number 3
_exptl_absorpt_coefficient_mu 1.181
_exptl_absorpt_correction_T_max 0.8910
_exptl_absorpt_correction_T_min 0.7183
_exptl_absorpt_correction_type psi-scan
_exptl_absorpt_process_details '(North <i>et al.</i>, 1968)'
_exptl_crystal_colour colourless
_exptl_crystal_density_diffrn 1.686
_exptl_crystal_density_method 'not measured'
_exptl_crystal_description block
_exptl_crystal_F_000 336
_exptl_crystal_size_max 0.30
_exptl_crystal_size_mid 0.20
_exptl_crystal_size_min 0.10
_refine_diff_density_max 0.300
_refine_diff_density_min -0.276
_refine_ls_extinction_coef 0.030(8)
_refine_ls_extinction_expression Fc^*^=kFc[1+0.001xFc^2^\l^3^/sin(2\q)]^-1/4^
_refine_ls_extinction_method 'SHELXS97 (Sheldrick, 2008)'
_refine_ls_goodness_of_fit_ref 1.002
_refine_ls_hydrogen_treatment constr
_refine_ls_matrix_type full
_refine_ls_number_parameters 74
_refine_ls_number_reflns 1211
_refine_ls_number_restraints 0
_refine_ls_restrained_S_all 1.002
_refine_ls_R_factor_all 0.0617
_refine_ls_R_factor_gt 0.0428
_refine_ls_shift/su_max 0.000
_refine_ls_shift/su_mean 0.000
_refine_ls_structure_factor_coef Fsqd
_refine_ls_weighting_details 'calc w=1/[\s^2^(Fo^2^)+(0.0980P)^2^+0.0000P] where P=(Fo^2^+2Fc^2^)/3'
_refine_ls_weighting_scheme calc
_refine_ls_wR_factor_gt 0.1338
_refine_ls_wR_factor_ref 0.1506
_reflns_number_gt 932
_reflns_number_total 1211
_reflns_threshold_expression I>2sigma(I)
_cod_data_source_file vm2096.cif
_cod_data_source_block I
_cod_original_sg_symbol_H-M 'P 21/c'
_cod_database_code 2230511
_cod_database_fobs_code 2230511

loop_
_symmetry_equiv_pos_as_xyz
'x, y, z'
'-x, y+1/2, -z+1/2'
'-x, -y, -z'
'x, -y-1/2, z-1/2'

loop_
_atom_site_type_symbol
_atom_site_label
_atom_site_fract_x
_atom_site_fract_y
_atom_site_fract_z
_atom_site_U_iso_or_equiv
_atom_site_adp_type
_atom_site_calc_flag
_atom_site_refinement_flags
_atom_site_occupancy
_atom_site_symmetry_multiplicity
_atom_site_disorder_assembly
_atom_site_disorder_group
S S 0.3422(2) 0.57491(5) 0.76517(10) 0.0589(4) Uani d . 1 1 . .
N N 0.5235(10) 0.71113(19) 0.8427(3) 0.0725(10) Uani d . 1 1 . .
Cl Cl1 0.7424(3) 0.60986(7) 1.04471(11) 0.0811(5) Uani d . 1 1 . .
C C1 0.5381(9) 0.6400(2) 0.8830(3) 0.0530(9) Uani d . 1 1 . .
Cl Cl2 0.2025(2) 0.58243(7) 0.38099(10) 0.0671(4) Uani d . 1 1 . .
C C2 0.2262(8) 0.6502(2) 0.6483(3) 0.0484(8) Uani d . 1 1 . .
C C3 0.3450(12) 0.7162(2) 0.7087(4) 0.0684(11) Uani d . 1 1 . .
H H3A 0.3078 0.7639 0.6615 0.082 Uiso calc R 1 1 . .
C C4 0.0159(10) 0.6382(2) 0.5089(4) 0.0637(10) Uani d . 1 1 . .
H H4A -0.0443 0.6886 0.4660 0.076 Uiso calc R 1 1 . .
H H4B -0.1761 0.6119 0.5297 0.076 Uiso calc R 1 1 . .

loop_
_atom_site_aniso_label
_atom_site_aniso_U_11
_atom_site_aniso_U_22
_atom_site_aniso_U_33
_atom_site_aniso_U_12
_atom_site_aniso_U_13
_atom_site_aniso_U_23
S 0.0750(7) 0.0467(5) 0.0523(6) -0.0053(4) -0.0033(4) 0.0014(4)
N 0.109(3) 0.0552(18) 0.0516(18) -0.016(2) 0.0015(18) -0.0070(14)
Cl1 0.0967(9) 0.0963(9) 0.0464(6) 0.0075(6) -0.0078(5) 0.0011(5)
C1 0.065(2) 0.055(2) 0.0386(17) -0.0016(17) 0.0064(15) -0.0013(14)
Cl2 0.0682(7) 0.0810(7) 0.0494(6) -0.0024(5) -0.0041(4) -0.0146(4)
C2 0.0480(19) 0.0554(19) 0.0427(17) 0.0070(15) 0.0090(14) 0.0017(14)
C3 0.102(3) 0.0468(19) 0.055(2) 0.003(2) 0.005(2) 0.0037(17)
C4 0.057(2) 0.076(2) 0.057(2) 0.0128(19) 0.0042(18) -0.0003(19)

loop_
_atom_type_symbol
_atom_type_description
_atom_type_scat_dispersion_real
_atom_type_scat_dispersion_imag
_atom_type_scat_source
C C 0.0033 0.0016 'International Tables Vol C Tables 4.2.6.8 and 6.1.1.4'
H H 0.0000 0.0000 'International Tables Vol C Tables 4.2.6.8 and 6.1.1.4'
N N 0.0061 0.0033 'International Tables Vol C Tables 4.2.6.8 and 6.1.1.4'
S S 0.1246 0.1234 'International Tables Vol C Tables 4.2.6.8 and 6.1.1.4'
Cl Cl 0.1484 0.1585 'International Tables Vol C Tables 4.2.6.8 and 6.1.1.4'

loop_
_geom_angle_atom_site_label_1
_geom_angle_atom_site_label_2
_geom_angle_atom_site_label_3
_geom_angle_site_symmetry_1
_geom_angle_site_symmetry_3
_geom_angle
_geom_angle_publ_flag
C1 S C2 . . 89.16(17) ?
C1 N C3 . . 108.9(3) ?
N C1 S . . 116.2(3) ?
N C1 Cl1 . . 122.9(3) ?
S C1 Cl1 . . 120.9(2) ?
C3 C2 C4 . . 129.4(3) ?
C3 C2 S . . 108.3(3) ?
C4 C2 S . . 122.3(3) ?
C2 C3 N . . 117.5(3) ?
C2 C3 H3A . . 121.3 ?
N C3 H3A . . 121.3 ?
C2 C4 Cl2 . . 112.0(3) ?
C2 C4 H4A . . 109.2 ?
Cl2 C4 H4A . . 109.2 ?
C2 C4 H4B . . 109.2 ?
Cl2 C4 H4B . . 109.2 ?
H4A C4 H4B . . 107.9 ?

loop_
_geom_bond_atom_site_label_1
_geom_bond_atom_site_label_2
_geom_bond_site_symmetry_2
_geom_bond_distance
_geom_bond_publ_flag
S C1 . 1.700(4) ?
S C2 . 1.712(3) ?
N C1 . 1.275(5) ?
N C3 . 1.367(5) ?
Cl1 C1 . 1.705(3) ?
Cl2 C4 . 1.772(4) ?
C2 C3 . 1.333(5) ?
C2 C4 . 1.482(5) ?
C3 H3A . 0.9300 ?
C4 H4A . 0.9700 ?
C4 H4B . 0.9700 ?

loop_
_geom_torsion_atom_site_label_1
_geom_torsion_atom_site_label_2
_geom_torsion_atom_site_label_3
_geom_torsion_atom_site_label_4
_geom_torsion_site_symmetry_1
_geom_torsion_site_symmetry_2
_geom_torsion_site_symmetry_3
_geom_torsion_site_symmetry_4
_geom_torsion
_geom_torsion_publ_flag
C3 N C1 S . . . . 0.0(5) ?
C3 N C1 Cl1 . . . . 179.6(3) ?
C2 S C1 N . . . . 0.0(4) ?
C2 S C1 Cl1 . . . . -179.6(2) ?
C1 S C2 C3 . . . . 0.0(3) ?
C1 S C2 C4 . . . . -177.4(3) ?
C4 C2 C3 N . . . . 177.2(4) ?
S C2 C3 N . . . . 0.0(5) ?
C1 N C3 C2 . . . . 0.0(6) ?
C3 C2 C4 Cl2 . . . . 116.5(4) ?
S C2 C4 Cl2 . . . . -66.6(4) ?

loop_
_cod_related_entry_id
_cod_related_entry_database
_cod_related_entry_code
1 ChemSpider 2043868
